data_7720094
loop_
_publ_author_name
'Andrejevi&#x107;, Tina P'
'Brankovi&#x107;, Jovica'
'Ilic-Tomic, Tatjana'
'Stevanovi&#x107;, Nevena'
'Pantovi&#x107;, Bojana'
'A&#x161;anin, Darko P'
'Nikodinovic-Runic, Jasmina'
'Petrovi&#x107;, Vladimir P'
'Markovi&#x107;, Violeta R'
'Gli&#x161;i&#x107;, Biljana &#x110;'

_publ_section_title
;
 Silver(I) complexes with <i>N</i>-methylphenothiazine as potential
 antimicrobial agents with a multi-target mode of action.
;
_journal_issue 8
_journal_name_full 'Dalton transactions (Cambridge, England : 2003)'
_journal_page_first 3460
_journal_page_last 3474
_journal_paper_doi 10.1039/d5dt02898a
_journal_volume 55
_journal_year 2026
_chemical_formula_moiety 'C52 H44 Ag F6 N4 P S4'
_chemical_formula_sum 'C52 H44 Ag F6 N4 P S4'
_chemical_formula_weight 1105.99
_space_group_crystal_system orthorhombic
_space_group_IT_number 61
_space_group_name_Hall '-P 2ac 2ab'
_space_group_name_H-M_alt 'P b c a'
_atom_sites_solution_hydrogens geom
_atom_sites_solution_primary dual
_atom_sites_solution_secondary geom
_audit_creation_method SHELXL-2019/3
_audit_update_record
;
2026-01-16 deposited with the CCDC.	2026-01-21 downloaded from the CCDC.
;
_cell_angle_alpha 90
_cell_angle_beta 90
_cell_angle_gamma 90
_cell_formula_units_Z 8
_cell_length_a 14.1327(2)
_cell_length_b 22.4083(4)
_cell_length_c 30.6416(5)
_cell_measurement_reflns_used 15650
_cell_measurement_temperature 295(2)
_cell_measurement_theta_max 28.5550
_cell_measurement_theta_min 2.2270
_cell_volume 9703.9(3)
_computing_cell_refinement 'CrysAlisPro 1.171.42.49 (Rigaku OD, 2022)'
_computing_data_collection 'CrysAlisPro 1.171.42.49 (Rigaku OD, 2022)'
_computing_data_reduction 'CrysAlisPro 1.171.42.49 (Rigaku OD, 2022)'
_computing_structure_refinement 'SHELXL-2019/2 (Sheldrick, 2019)'
_computing_structure_solution 'SHELXT 2018/2 (Sheldrick, 2018)'
_diffrn_ambient_temperature 295(2)
_diffrn_detector 'CCD plate'
_diffrn_detector_area_resol_mean 16.3280
_diffrn_detector_type Sapphire3
_diffrn_measured_fraction_theta_full 0.999
_diffrn_measured_fraction_theta_max 0.999
_diffrn_measurement_details
;
List of Runs (angles in degrees, time in seconds):

  # Type    Start    End  Width  t~exp~   \w     \q     \k     \f   Frames
#--------------------------------------------------------------------------
  1  \w    -43.00  17.00   0.30   12.50    --  -16.00  77.00  30.00  200
  2  \w    -52.00  86.00   0.30   12.50    --   16.94   0.00-180.00  460
  3  \w    -83.00 -57.80   0.30   12.50    --  -16.00 -57.00-150.00   84
;
_diffrn_measurement_device 'four-circle diffractometer'
_diffrn_measurement_device_type 'Gemini S (Oxford Diffraction)'
_diffrn_measurement_method '\w scans'
_diffrn_orient_matrix_type 'CrysAlisPro convention (1999,Acta A55,543-557)'
_diffrn_orient_matrix_UB_11 0.0317864000
_diffrn_orient_matrix_UB_12 0.0214229000
_diffrn_orient_matrix_UB_13 -0.0087258000
_diffrn_orient_matrix_UB_21 0.0278774000
_diffrn_orient_matrix_UB_22 -0.0233000000
_diffrn_orient_matrix_UB_23 -0.0089334000
_diffrn_orient_matrix_UB_31 -0.0270228000
_diffrn_orient_matrix_UB_32 0.0011640000
_diffrn_orient_matrix_UB_33 -0.0194807000
_diffrn_radiation_monochromator graphite
_diffrn_radiation_type MoK\a
_diffrn_radiation_wavelength 0.71073
_diffrn_reflns_av_R_equivalents 0.0293
_diffrn_reflns_av_unetI/netI 0.0236
_diffrn_reflns_Laue_measured_fraction_full 0.999
_diffrn_reflns_Laue_measured_fraction_max 0.999
_diffrn_reflns_limit_h_max 17
_diffrn_reflns_limit_h_min -17
_diffrn_reflns_limit_k_max 28
_diffrn_reflns_limit_k_min -19
_diffrn_reflns_limit_l_max 36
_diffrn_reflns_limit_l_min -38
_diffrn_reflns_number 42730
_diffrn_reflns_point_group_measured_fraction_full 0.999
_diffrn_reflns_point_group_measured_fraction_max 0.999
_diffrn_reflns_theta_full 25.242
_diffrn_reflns_theta_max 26.372
_diffrn_reflns_theta_min 2.161
_diffrn_source 'fine-focus sealed X-ray tube'
_diffrn_source_type 'Enhance (Mo) X-ray Source'
_exptl_absorpt_coefficient_mu 0.685
_exptl_absorpt_correction_T_max 1.00000
_exptl_absorpt_correction_T_min 0.86561
_exptl_absorpt_correction_type multi-scan
_exptl_absorpt_process_details
; 
CrysAlisPro 1.171.42.49 (Rigaku Oxford Diffraction, 2022) 
Empirical absorption correction using spherical harmonics, 
implemented in SCALE3 ABSPACK scaling algorithm. 

Empirical correction (ABSPACK) includes:
- Absorption correction using spherical harmonics
- Frame scaling
;
_exptl_crystal_colour colourless
_exptl_crystal_density_diffrn 1.514
_exptl_crystal_description block
_exptl_crystal_F_000 4512
_exptl_crystal_size_max 0.644
_exptl_crystal_size_mid 0.510
_exptl_crystal_size_min 0.376
_refine_diff_density_max 0.633
_refine_diff_density_min -0.626
_refine_diff_density_rms 0.047
_refine_ls_extinction_coef 0.00048(5)
_refine_ls_extinction_expression Fc^*^=kFc[1+0.001xFc^2^\l^3^/sin(2\q)]^-1/4^
_refine_ls_extinction_method 'SHELXL-2019/2 (Sheldrick 2019)'
_refine_ls_goodness_of_fit_ref 1.025
_refine_ls_hydrogen_treatment constr
_refine_ls_matrix_type full
_refine_ls_number_parameters 673
_refine_ls_number_reflns 9915
_refine_ls_number_restraints 448
_refine_ls_restrained_S_all 1.035
_refine_ls_R_factor_all 0.0494
_refine_ls_R_factor_gt 0.0353
_refine_ls_shift/su_max 0.003
_refine_ls_shift/su_mean 0.000
_refine_ls_structure_factor_coef Fsqd
_refine_ls_weighting_details 'w=1/[\s^2^(Fo^2^)+(0.0416P)^2^+4.1048P] where P=(Fo^2^+2Fc^2^)/3'
_refine_ls_weighting_scheme calc
_refine_ls_wR_factor_gt 0.0848
_refine_ls_wR_factor_ref 0.0927
_reflns_Friedel_coverage 0.000
_reflns_number_gt 7825
_reflns_number_total 9915
_reflns_threshold_expression 'I > 2\s(I)'
_cod_data_source_file d5dt02898a2.cif
_cod_data_source_block NS23-04_2626_oP_a
_cod_depositor_comments 'Adding full bibliography for 7720093--7720095.cif.'
_cod_database_code 7720094
_shelx_shelxl_version_number 2019/3
_shelx_space_group_comment
; 
The symmetry employed for this shelxl refinement is uniquely defined 
by the following loop, which should always be used as a source of 
symmetry information in preference to the above space-group names. 
They are only intended as comments. 
;
_shelx_estimated_absorpt_t_min 0.667
_shelx_estimated_absorpt_t_max 0.783

loop_
_space_group_symop_operation_xyz
'x, y, z'
'-x+1/2, -y, z+1/2'
'-x, y+1/2, -z+1/2'
'x+1/2, -y+1/2, -z'
'-x, -y, -z'
'x-1/2, y, -z-1/2'
'x, -y-1/2, z-1/2'
'-x-1/2, y-1/2, z'

loop_
_atom_site_label
_atom_site_type_symbol
_atom_site_fract_x
_atom_site_fract_y
_atom_site_fract_z
_atom_site_U_iso_or_equiv
_atom_site_adp_type
_atom_site_occupancy
_atom_site_site_symmetry_order
_atom_site_calc_flag
_atom_site_refinement_flags_posn
_atom_site_refinement_flags_adp
_atom_site_refinement_flags_occupancy
_atom_site_disorder_assembly
_atom_site_disorder_group
Ag1 Ag 0.59206(2) 0.18410(2) 0.63544(2) 0.05310(8) Uani 1 1 d . . . . .
S1B S 0.45669(5) 0.16056(3) 0.69399(2) 0.06049(19) Uani 1 1 d . . . . .
S1C S 0.74711(4) 0.21172(3) 0.66956(2) 0.04510(14) Uani 1 1 d . . . . .
S1D S 0.48954(5) 0.22513(3) 0.57330(2) 0.05888(18) Uani 1 1 d . . . . .
N1B N 0.44272(17) 0.29018(10) 0.68280(7) 0.0563(5) Uani 1 1 d . . . . .
N1C N 0.78616(17) 0.32835(9) 0.62525(6) 0.0532(5) Uani 1 1 d . . . . .
N1D N 0.66188(15) 0.19964(10) 0.52303(7) 0.0526(5) Uani 1 1 d . . . . .
C1A C 0.73066(19) 0.04835(11) 0.62266(10) 0.0566(7) Uani 1 1 d . . . . .
C9B C 0.36313(18) 0.19743(12) 0.66688(8) 0.0535(6) Uani 1 1 d . . . . .
C9C C 0.83277(16) 0.22455(10) 0.62851(7) 0.0409(5) Uani 1 1 d . . . . .
C9D C 0.5557(2) 0.27870(11) 0.54409(7) 0.0546(6) Uani 1 1 d . . . . .
C10B C 0.2926(2) 0.16474(17) 0.64704(11) 0.0777(9) Uani 1 1 d . . . . .
H10B H 0.289935 0.123584 0.650732 0.093 Uiso 1 1 calc R U . . .
C10C C 0.88819(18) 0.17728(12) 0.61515(9) 0.0514(6) Uani 1 1 d . . . . .
H10C H 0.879216 0.139742 0.627415 0.062 Uiso 1 1 calc R U . . .
C10D C 0.5247(3) 0.33771(13) 0.54180(9) 0.0725(9) Uani 1 1 d . . . . .
H10D H 0.468728 0.349233 0.555355 0.087 Uiso 1 1 calc R U . . .
C11B C 0.2268(3) 0.1930(3) 0.62205(13) 0.1016(14) Uani 1 1 d . . . . .
H11B H 0.179689 0.170960 0.608303 0.122 Uiso 1 1 calc R U . . .
C11C C 0.9564(2) 0.18534(14) 0.58392(9) 0.0622(7) Uani 1 1 d . . . . .
H11C H 0.992812 0.153306 0.574394 0.075 Uiso 1 1 calc R U . . .
C11D C 0.5790(3) 0.37908(14) 0.51888(11) 0.0874(12) Uani 1 1 d . . . . .
H11D H 0.559701 0.418714 0.517424 0.105 Uiso 1 1 calc R U . . .
C12B C 0.2298(3) 0.2531(3) 0.61708(10) 0.0987(14) Uani 1 1 d . . . . .
H12B H 0.184603 0.271846 0.599776 0.118 Uiso 1 1 calc R U . . .
C12C C 0.9702(2) 0.24101(16) 0.56696(9) 0.0678(8) Uani 1 1 d . . . . .
H12C H 1.017163 0.246780 0.546107 0.081 Uiso 1 1 calc R U . . .
C12D C 0.6603(3) 0.36158(17) 0.49856(12) 0.0859(10) Uani 1 1 d . . . . .
H12D H 0.696243 0.389587 0.483490 0.103 Uiso 1 1 calc R U . . .
C13B C 0.2992(2) 0.28724(18) 0.63747(9) 0.0757(9) Uani 1 1 d . . . . .
H13B H 0.299580 0.328503 0.634217 0.091 Uiso 1 1 calc R U . . .
C13C C 0.9159(2) 0.28887(14) 0.58016(8) 0.0616(7) Uani 1 1 d . . . . .
H13C H 0.927122 0.326454 0.568383 0.074 Uiso 1 1 calc R U . . .
C13D C 0.6898(2) 0.30344(15) 0.50003(9) 0.0702(8) Uani 1 1 d . . . . .
H13D H 0.745069 0.292283 0.485755 0.084 Uiso 1 1 calc R U . . .
S1A S 0.61149(5) 0.06679(3) 0.61052(2) 0.05413(16) Uani 1 1 d . . . . .
N1A N 0.69328(16) 0.06373(9) 0.69869(7) 0.0557(5) Uani 1 1 d . . . . .
C1B C 0.47660(17) 0.21384(14) 0.73543(8) 0.0573(7) Uani 1 1 d . . . . .
C1C C 0.74794(15) 0.28255(10) 0.69491(7) 0.0420(5) Uani 1 1 d . . . . .
C1D C 0.50156(18) 0.16592(11) 0.53586(7) 0.0491(6) Uani 1 1 d . . . . .
C2B C 0.5038(2) 0.19628(19) 0.77728(10) 0.0849(11) Uani 1 1 d . . . . .
H2B H 0.509038 0.156034 0.784295 0.102 Uiso 1 1 calc R U . . .
C2C C 0.72977(17) 0.28629(12) 0.73914(8) 0.0528(6) Uani 1 1 d . . . . .
H2C H 0.719384 0.251819 0.755356 0.063 Uiso 1 1 calc R U . . .
C2D C 0.4270(2) 0.12647(14) 0.52975(10) 0.0663(8) Uani 1 1 d . . . . .
H2D H 0.370200 0.132251 0.544474 0.080 Uiso 1 1 calc R U . . .
C3B C 0.5232(2) 0.2402(3) 0.80855(11) 0.0998(15) Uani 1 1 d . . . . .
H3B H 0.543939 0.229172 0.836213 0.120 Uiso 1 1 calc R U . . .
C3C C 0.72714(19) 0.34159(14) 0.75917(9) 0.0615(7) Uani 1 1 d . . . . .
H3C H 0.713447 0.344486 0.788781 0.074 Uiso 1 1 calc R U . . .
C3D C 0.4373(3) 0.07923(15) 0.50212(12) 0.0814(10) Uani 1 1 d . . . . .
H3D H 0.388135 0.052129 0.498292 0.098 Uiso 1 1 calc R U . . .
C4B C 0.5120(3) 0.2985(3) 0.79864(12) 0.1001(14) Uani 1 1 d . . . . .
H4B H 0.523344 0.327307 0.819854 0.120 Uiso 1 1 calc R U . . .
C4C C 0.7446(2) 0.39168(13) 0.73549(10) 0.0641(7) Uani 1 1 d . . . . .
H4C H 0.743081 0.428743 0.749133 0.077 Uiso 1 1 calc R U . . .
C4D C 0.5208(3) 0.07215(13) 0.48005(11) 0.0803(10) Uani 1 1 d . . . . .
H4D H 0.527122 0.040536 0.460614 0.096 Uiso 1 1 calc R U . . .
C5B C 0.4843(2) 0.31553(17) 0.75823(10) 0.0766(9) Uani 1 1 d . . . . .
H5B H 0.476118 0.355897 0.752256 0.092 Uiso 1 1 calc R U . . .
C5C C 0.7646(2) 0.38829(12) 0.69142(9) 0.0603(7) Uani 1 1 d . . . . .
H5C H 0.777018 0.423005 0.675808 0.072 Uiso 1 1 calc R U . . .
C5D C 0.5961(2) 0.11098(13) 0.48599(9) 0.0643(8) Uani 1 1 d . . . . .
H5D H 0.652214 0.105042 0.470743 0.077 Uiso 1 1 calc R U . . .
C6B C 0.46779(18) 0.27379(13) 0.72543(8) 0.0539(6) Uani 1 1 d . . . . .
C6C C 0.76622(17) 0.33342(10) 0.67018(7) 0.0455(5) Uani 1 1 d . . . . .
C6D C 0.58782(18) 0.15894(11) 0.51479(8) 0.0485(6) Uani 1 1 d . . . . .
C7B C 0.4596(3) 0.35273(14) 0.67041(12) 0.0915(11) Uani 1 1 d . . . . .
H71B H 0.456087 0.356557 0.639245 0.137 Uiso 1 1 calc R U . . .
H72B H 0.521187 0.364759 0.680232 0.137 Uiso 1 1 calc R U . . .
H73B H 0.412427 0.377684 0.683666 0.137 Uiso 1 1 calc R U . . .
C7C C 0.7880(3) 0.38396(13) 0.60008(10) 0.0833(10) Uani 1 1 d . . . . .
H71C H 0.788261 0.374836 0.569467 0.125 Uiso 1 1 calc R U . . .
H72C H 0.843870 0.406177 0.607340 0.125 Uiso 1 1 calc R U . . .
H73C H 0.732962 0.407275 0.606940 0.125 Uiso 1 1 calc R U . . .
C7D C 0.7567(2) 0.18340(15) 0.50764(10) 0.0761(9) Uani 1 1 d . . . . .
H71D H 0.758386 0.185134 0.476348 0.114 Uiso 1 1 calc R U . . .
H72D H 0.771590 0.143638 0.517085 0.114 Uiso 1 1 calc R U . . .
H73D H 0.802283 0.210790 0.519424 0.114 Uiso 1 1 calc R U . . .
C8B C 0.36813(18) 0.25943(12) 0.66269(7) 0.0517(6) Uani 1 1 d . . . . .
C8C C 0.84408(17) 0.28140(11) 0.61107(7) 0.0453(5) Uani 1 1 d . . . . .
C8D C 0.63746(19) 0.26076(12) 0.52277(7) 0.0519(6) Uani 1 1 d . . . . .
C2A C 0.7927(2) 0.03308(12) 0.58938(12) 0.0760(9) Uani 1 1 d . . . . .
H2A H 0.772128 0.030819 0.560601 0.091 Uiso 1 1 calc R U . . .
C3A C 0.8867(3) 0.02123(14) 0.60014(17) 0.0912(12) Uani 1 1 d . . . . .
H3A H 0.929613 0.011435 0.578279 0.109 Uiso 1 1 calc R U . . .
C4A C 0.9164(3) 0.02390(16) 0.64285(18) 0.0958(13) Uani 1 1 d . . . . .
H4A H 0.979348 0.016055 0.649665 0.115 Uiso 1 1 calc R U . . .
C5A C 0.8541(2) 0.03801(13) 0.67525(13) 0.0789(9) Uani 1 1 d . . . . .
H5A H 0.875217 0.039486 0.703976 0.095 Uiso 1 1 calc R U . . .
C6A C 0.75962(19) 0.05023(11) 0.66617(10) 0.0568(7) Uani 1 1 d . . . . .
C7A C 0.7285(2) 0.07952(15) 0.74203(10) 0.0784(9) Uani 1 1 d . . . . .
H71A H 0.781061 0.106354 0.739213 0.118 Uiso 1 1 calc R U . . .
H72A H 0.748488 0.044046 0.756977 0.118 Uiso 1 1 calc R U . . .
H73A H 0.678958 0.098523 0.758370 0.118 Uiso 1 1 calc R U . . .
C8A C 0.60499(18) 0.03413(10) 0.69584(9) 0.0502(6) Uani 1 1 d . . . . .
C9A C 0.55968(18) 0.03063(10) 0.65595(9) 0.0505(6) Uani 1 1 d . . . . .
C10A C 0.4733(2) 0.00178(13) 0.65126(11) 0.0679(8) Uani 1 1 d . . . . .
H10A H 0.444552 -0.000482 0.624014 0.081 Uiso 1 1 calc R U . . .
C11A C 0.4306(2) -0.02345(15) 0.68711(14) 0.0813(10) Uani 1 1 d . . . . .
H11A H 0.372360 -0.042453 0.684348 0.098 Uiso 1 1 calc R U . . .
C12A C 0.4741(2) -0.02038(13) 0.72669(12) 0.0745(9) Uani 1 1 d . . . . .
H12A H 0.444927 -0.037572 0.750818 0.089 Uiso 1 1 calc R U . . .
C13A C 0.5610(2) 0.00780(12) 0.73199(10) 0.0638(7) Uani 1 1 d . . . . .
H13A H 0.589723 0.009148 0.759293 0.077 Uiso 1 1 calc R U . . .
P1_1 P 0.30663(6) 0.48661(4) 0.59059(4) 0.0830(3) Uani 0.581(13) 1 d D U P A 1
F1_1 F 0.3648(7) 0.5444(3) 0.5880(4) 0.152(4) Uani 0.581(13) 1 d D U P A 1
F2_1 F 0.2165(6) 0.5229(5) 0.5827(4) 0.160(4) Uani 0.581(13) 1 d D U P A 1
F3_1 F 0.2471(6) 0.4288(4) 0.5953(3) 0.158(4) Uani 0.581(13) 1 d D U P A 1
F4_1 F 0.3974(4) 0.4504(3) 0.6009(3) 0.133(3) Uani 0.581(13) 1 d D U P A 1
F5_1 F 0.3110(10) 0.4739(6) 0.5414(2) 0.190(5) Uani 0.581(13) 1 d D U P A 1
F6_1 F 0.2983(12) 0.4979(7) 0.6403(3) 0.189(5) Uani 0.581(13) 1 d D U P A 1
P1_2 P 0.30663(6) 0.48661(4) 0.59059(4) 0.0830(3) Uani 0.419(13) 1 d D U P A 2
F1_2 F 0.3715(13) 0.4350(7) 0.5815(6) 0.223(7) Uani 0.419(13) 1 d D U P A 2
F2_2 F 0.3821(7) 0.5335(6) 0.5773(5) 0.161(6) Uani 0.419(13) 1 d D U P A 2
F3_2 F 0.2327(10) 0.5364(5) 0.5998(6) 0.179(6) Uani 0.419(13) 1 d D U P A 2
F4_2 F 0.2292(8) 0.4420(5) 0.6042(5) 0.144(4) Uani 0.419(13) 1 d D U P A 2
F5_2 F 0.2739(12) 0.4892(6) 0.5414(3) 0.146(5) Uani 0.419(13) 1 d D U P A 2
F6_2 F 0.3357(15) 0.4886(9) 0.6388(3) 0.168(6) Uani 0.419(13) 1 d D U P A 2

loop_
_atom_site_aniso_label
_atom_site_aniso_U_11
_atom_site_aniso_U_22
_atom_site_aniso_U_33
_atom_site_aniso_U_23
_atom_site_aniso_U_13
_atom_site_aniso_U_12
Ag1 0.04514(12) 0.06100(14) 0.05317(12) 0.00044(9) 0.00108(8) 0.00097(9)
S1B 0.0577(4) 0.0545(4) 0.0692(4) 0.0129(3) 0.0209(3) 0.0092(3)
S1C 0.0420(3) 0.0389(3) 0.0544(3) 0.0034(3) 0.0042(3) -0.0057(2)
S1D 0.0628(4) 0.0700(5) 0.0438(3) 0.0073(3) 0.0091(3) 0.0190(3)
N1B 0.0655(14) 0.0499(13) 0.0534(12) 0.0023(10) 0.0033(11) -0.0018(11)
N1C 0.0722(15) 0.0403(11) 0.0470(11) 0.0082(9) -0.0035(10) 0.0037(10)
N1D 0.0460(12) 0.0608(13) 0.0511(11) 0.0009(10) -0.0010(9) 0.0058(10)
C1A 0.0555(15) 0.0313(12) 0.0832(19) 0.0017(12) 0.0185(14) 0.0008(11)
C9B 0.0440(13) 0.0668(18) 0.0496(13) -0.0077(12) 0.0122(11) 0.0018(12)
C9C 0.0385(11) 0.0403(12) 0.0439(12) -0.0016(10) -0.0010(9) -0.0049(10)
C9D 0.0770(18) 0.0503(15) 0.0364(12) 0.0003(10) -0.0052(12) 0.0065(13)
C10B 0.0601(19) 0.098(2) 0.0748(19) -0.0283(18) 0.0177(16) -0.0172(18)
C10C 0.0486(14) 0.0478(15) 0.0579(15) -0.0048(11) 0.0010(12) -0.0016(11)
C10D 0.104(3) 0.0599(18) 0.0539(16) -0.0076(14) -0.0124(16) 0.0198(18)
C11B 0.053(2) 0.176(5) 0.076(2) -0.042(3) -0.0012(17) -0.010(3)
C11C 0.0543(16) 0.075(2) 0.0570(15) -0.0131(14) 0.0050(13) 0.0049(14)
C11D 0.138(4) 0.0452(17) 0.079(2) 0.0012(16) -0.034(2) 0.002(2)
C12B 0.059(2) 0.188(5) 0.0493(17) -0.009(2) -0.0044(15) 0.040(3)
C12C 0.0595(17) 0.096(2) 0.0478(15) -0.0036(15) 0.0130(13) -0.0089(17)
C12D 0.102(3) 0.070(2) 0.085(2) 0.0139(18) -0.021(2) -0.023(2)
C13B 0.074(2) 0.105(3) 0.0481(15) 0.0006(15) 0.0046(14) 0.0349(19)
C13C 0.0753(19) 0.0656(18) 0.0440(13) 0.0127(13) 0.0050(13) -0.0132(15)
C13D 0.072(2) 0.075(2) 0.0632(17) 0.0092(15) -0.0105(15) -0.0155(16)
S1A 0.0615(4) 0.0448(4) 0.0562(4) -0.0001(3) 0.0045(3) 0.0012(3)
N1A 0.0554(13) 0.0483(12) 0.0635(13) 0.0084(10) -0.0033(11) -0.0001(10)
C1B 0.0388(13) 0.087(2) 0.0459(13) 0.0101(13) 0.0099(11) 0.0055(13)
C1C 0.0337(11) 0.0438(13) 0.0485(12) -0.0003(10) -0.0010(10) -0.0004(10)
C1D 0.0530(14) 0.0504(14) 0.0439(12) 0.0104(11) -0.0037(11) 0.0069(12)
C2B 0.0507(17) 0.140(3) 0.0637(19) 0.035(2) 0.0088(15) 0.0085(19)
C2C 0.0429(13) 0.0625(16) 0.0531(14) 0.0047(12) 0.0041(11) -0.0004(12)
C2D 0.0573(17) 0.0671(19) 0.0747(19) 0.0260(16) -0.0113(14) -0.0017(14)
C3B 0.0492(18) 0.208(5) 0.0420(17) 0.014(3) -0.0012(13) -0.016(3)
C3C 0.0474(15) 0.084(2) 0.0525(14) -0.0161(15) 0.0063(12) 0.0039(14)
C3D 0.091(3) 0.056(2) 0.097(3) 0.0203(18) -0.029(2) -0.0107(18)
C4B 0.059(2) 0.180(5) 0.061(2) -0.025(3) 0.0102(17) -0.032(3)
C4C 0.0570(16) 0.0577(17) 0.0777(18) -0.0224(15) 0.0036(14) 0.0049(14)
C4D 0.129(3) 0.0397(16) 0.0718(19) -0.0002(14) -0.027(2) 0.0021(19)
C5B 0.0551(17) 0.108(3) 0.0663(19) -0.0235(18) 0.0106(14) -0.0174(17)
C5C 0.0657(17) 0.0447(15) 0.0706(17) -0.0034(13) 0.0016(14) 0.0034(13)
C5D 0.088(2) 0.0523(16) 0.0526(15) 0.0032(13) 0.0010(14) 0.0185(15)
C6B 0.0415(13) 0.0719(18) 0.0485(14) -0.0017(13) 0.0068(11) -0.0028(12)
C6C 0.0443(13) 0.0417(13) 0.0505(13) -0.0004(10) -0.0040(10) 0.0011(10)
C6D 0.0560(15) 0.0472(14) 0.0423(12) 0.0068(11) -0.0038(11) 0.0106(12)
C7B 0.128(3) 0.0577(19) 0.089(2) 0.0087(17) 0.014(2) -0.008(2)
C7C 0.133(3) 0.0531(17) 0.0636(17) 0.0207(14) -0.0069(19) 0.0093(19)
C7D 0.0505(16) 0.099(2) 0.0789(19) 0.0075(17) 0.0052(15) 0.0162(16)
C8B 0.0488(14) 0.0667(17) 0.0396(12) -0.0026(11) 0.0060(11) 0.0098(13)
C8C 0.0526(14) 0.0470(14) 0.0365(11) 0.0034(10) -0.0042(10) -0.0056(11)
C8D 0.0581(15) 0.0578(16) 0.0398(12) 0.0028(11) -0.0092(11) -0.0039(13)
C2A 0.080(2) 0.0434(16) 0.104(2) -0.0074(15) 0.0375(19) -0.0048(15)
C3A 0.071(2) 0.0476(18) 0.155(4) -0.010(2) 0.051(2) 0.0039(16)
C4A 0.056(2) 0.063(2) 0.168(4) 0.018(3) 0.019(2) 0.0122(16)
C5A 0.0542(17) 0.0584(18) 0.124(3) 0.0279(18) -0.0005(18) 0.0067(15)
C6A 0.0511(15) 0.0354(13) 0.0839(19) 0.0127(12) 0.0080(14) 0.0023(11)
C7A 0.086(2) 0.074(2) 0.0747(19) 0.0100(16) -0.0172(17) -0.0024(18)
C8A 0.0520(14) 0.0331(12) 0.0656(16) 0.0069(11) 0.0096(12) 0.0075(11)
C9A 0.0507(14) 0.0325(12) 0.0684(16) -0.0006(11) 0.0113(12) 0.0013(11)
C10A 0.0578(17) 0.0594(18) 0.087(2) -0.0101(15) 0.0080(15) -0.0048(14)
C11A 0.0643(19) 0.067(2) 0.113(3) -0.0077(19) 0.028(2) -0.0136(16)
C12A 0.075(2) 0.0518(17) 0.096(2) 0.0101(16) 0.0402(19) 0.0017(15)
C13A 0.0725(19) 0.0493(16) 0.0697(17) 0.0103(13) 0.0169(15) 0.0160(14)
P1_1 0.0617(5) 0.0646(5) 0.1227(8) 0.0113(5) -0.0164(5) 0.0034(4)
F1_1 0.149(7) 0.066(3) 0.242(9) 0.026(4) -0.041(6) -0.023(3)
F2_1 0.081(3) 0.186(9) 0.212(8) 0.036(6) -0.034(4) 0.048(5)
F3_1 0.169(7) 0.102(5) 0.202(7) 0.042(5) -0.092(6) -0.069(5)
F4_1 0.081(3) 0.080(3) 0.237(9) 0.028(4) -0.046(4) 0.010(3)
F5_1 0.195(10) 0.267(11) 0.107(4) -0.039(5) 0.007(5) 0.004(7)
F6_1 0.181(12) 0.263(11) 0.122(5) -0.023(5) -0.010(4) -0.001(8)
P1_2 0.0617(5) 0.0646(5) 0.1227(8) 0.0113(5) -0.0164(5) 0.0034(4)
F1_2 0.255(14) 0.178(10) 0.237(13) 0.058(9) 0.125(11) 0.152(10)
F2_2 0.063(4) 0.202(11) 0.218(11) 0.127(9) -0.041(5) -0.049(5)
F3_2 0.135(9) 0.087(5) 0.315(17) -0.071(8) -0.015(9) 0.038(5)
F4_2 0.120(6) 0.108(6) 0.203(9) -0.026(6) 0.079(6) -0.034(5)
F5_2 0.170(11) 0.131(7) 0.137(6) 0.041(5) -0.045(6) -0.057(7)
F6_2 0.166(14) 0.210(13) 0.128(6) 0.031(7) -0.035(6) -0.070(10)

loop_
_atom_type_symbol
_atom_type_description
_atom_type_scat_dispersion_real
_atom_type_scat_dispersion_imag
_atom_type_scat_source
C C 0.0033 0.0016 'International Tables Vol C Tables 4.2.6.8 and 6.1.1.4'
H H 0.0000 0.0000 'International Tables Vol C Tables 4.2.6.8 and 6.1.1.4'
N N 0.0061 0.0033 'International Tables Vol C Tables 4.2.6.8 and 6.1.1.4'
F F 0.0171 0.0103 'International Tables Vol C Tables 4.2.6.8 and 6.1.1.4'
P P 0.1023 0.0942 'International Tables Vol C Tables 4.2.6.8 and 6.1.1.4'
S S 0.1246 0.1234 'International Tables Vol C Tables 4.2.6.8 and 6.1.1.4'
Ag Ag -0.8971 1.1015 'International Tables Vol C Tables 4.2.6.8 and 6.1.1.4'

loop_
_geom_angle_atom_site_label_1
_geom_angle_atom_site_label_2
_geom_angle_atom_site_label_3
_geom_angle
_geom_angle_site_symmetry_1
_geom_angle_site_symmetry_3
_geom_angle_publ_flag
S1C Ag1 S1D 135.70(2) . . ?
S1C Ag1 S1B 113.23(2) . . ?
S1D Ag1 S1B 99.48(2) . . ?
S1C Ag1 S1A 105.34(2) . . ?
S1D Ag1 S1A 101.13(2) . . ?
S1B Ag1 S1A 93.96(2) . . ?
C1B S1B C9B 98.12(12) . . ?
C1B S1B Ag1 103.59(9) . . ?
C9B S1B Ag1 97.34(8) . . ?
C1C S1C C9C 99.33(11) . . ?
C1C S1C Ag1 114.28(8) . . ?
C9C S1C Ag1 110.00(7) . . ?
C1D S1D C9D 97.53(12) . . ?
C1D S1D Ag1 99.14(8) . . ?
C9D S1D Ag1 108.72(9) . . ?
C8B N1B C6B 118.1(2) . . ?
C8B N1B C7B 118.5(2) . . ?
C6B N1B C7B 116.7(2) . . ?
C8C N1C C6C 118.67(19) . . ?
C8C N1C C7C 117.7(2) . . ?
C6C N1C C7C 116.7(2) . . ?
C6D N1D C8D 116.4(2) . . ?
C6D N1D C7D 117.4(2) . . ?
C8D N1D C7D 117.5(2) . . ?
C2A C1A C6A 121.6(3) . . ?
C2A C1A S1A 120.2(3) . . ?
C6A C1A S1A 118.2(2) . . ?
C10B C9B C8B 121.6(3) . . ?
C10B C9B S1B 120.0(3) . . ?
C8B C9B S1B 118.1(2) . . ?
C10C C9C C8C 121.6(2) . . ?
C10C C9C S1C 118.34(18) . . ?
C8C C9C S1C 120.04(18) . . ?
C8D C9D C10D 120.9(3) . . ?
C8D C9D S1D 118.9(2) . . ?
C10D C9D S1D 120.2(2) . . ?
C11B C10B C9B 119.7(4) . . ?
C11B C10B H10B 120.2 . . ?
C9B C10B H10B 120.2 . . ?
C11C C10C C9C 120.4(3) . . ?
C11C C10C H10C 119.8 . . ?
C9C C10C H10C 119.8 . . ?
C11D C10D C9D 118.9(3) . . ?
C11D C10D H10D 120.6 . . ?
C9D C10D H10D 120.6 . . ?
C12B C11B C10B 120.3(4) . . ?
C12B C11B H11B 119.9 . . ?
C10B C11B H11B 119.9 . . ?
C12C C11C C10C 119.1(3) . . ?
C12C C11C H11C 120.4 . . ?
C10C C11C H11C 120.4 . . ?
C12D C11D C10D 120.2(3) . . ?
C12D C11D H11D 119.9 . . ?
C10D C11D H11D 119.9 . . ?
C11B C12B C13B 121.1(3) . . ?
C11B C12B H12B 119.4 . . ?
C13B C12B H12B 119.4 . . ?
C11C C12C C13C 121.3(3) . . ?
C11C C12C H12C 119.4 . . ?
C13C C12C H12C 119.4 . . ?
C11D C12D C13D 121.0(3) . . ?
C11D C12D H12D 119.5 . . ?
C13D C12D H12D 119.5 . . ?
C8B C13B C12B 119.8(4) . . ?
C8B C13B H13B 120.1 . . ?
C12B C13B H13B 120.1 . . ?
C12C C13C C8C 120.6(3) . . ?
C12C C13C H13C 119.7 . . ?
C8C C13C H13C 119.7 . . ?
C12D C13D C8D 120.5(3) . . ?
C12D C13D H13D 119.7 . . ?
C8D C13D H13D 119.7 . . ?
C9A S1A C1A 96.97(13) . . ?
C9A S1A Ag1 100.25(8) . . ?
C1A S1A Ag1 105.02(9) . . ?
C6A N1A C8A 116.4(2) . . ?
C6A N1A C7A 118.1(2) . . ?
C8A N1A C7A 118.0(2) . . ?
C6B C1B C2B 120.1(3) . . ?
C6B C1B S1B 118.88(19) . . ?
C2B C1B S1B 120.9(3) . . ?
C2C C1C C6C 121.2(2) . . ?
C2C C1C S1C 118.97(19) . . ?
C6C C1C S1C 119.80(17) . . ?
C2D C1D C6D 122.1(3) . . ?
C2D C1D S1D 119.6(2) . . ?
C6D C1D S1D 118.2(2) . . ?
C1B C2B C3B 119.0(4) . . ?
C1B C2B H2B 120.5 . . ?
C3B C2B H2B 120.5 . . ?
C1C C2C C3C 119.6(2) . . ?
C1C C2C H2C 120.2 . . ?
C3C C2C H2C 120.2 . . ?
C3D C2D C1D 119.8(3) . . ?
C3D C2D H2D 120.1 . . ?
C1D C2D H2D 120.1 . . ?
C4B C3B C2B 120.2(3) . . ?
C4B C3B H3B 119.9 . . ?
C2B C3B H3B 119.9 . . ?
C4C C3C C2C 119.9(2) . . ?
C4C C3C H3C 120.1 . . ?
C2C C3C H3C 120.1 . . ?
C2D C3D C4D 119.2(3) . . ?
C2D C3D H3D 120.4 . . ?
C4D C3D H3D 120.4 . . ?
C3B C4B C5B 120.8(4) . . ?
C3B C4B H4B 119.6 . . ?
C5B C4B H4B 119.6 . . ?
C3C C4C C5C 120.9(3) . . ?
C3C C4C H4C 119.6 . . ?
C5C C4C H4C 119.6 . . ?
C3D C4D C5D 121.6(3) . . ?
C3D C4D H4D 119.2 . . ?
C5D C4D H4D 119.2 . . ?
C4B C5B C6B 121.3(4) . . ?
C4B C5B H5B 119.4 . . ?
C6B C5B H5B 119.4 . . ?
C4C C5C C6C 120.6(3) . . ?
C4C C5C H5C 119.7 . . ?
C6C C5C H5C 119.7 . . ?
C4D C5D C6D 120.1(3) . . ?
C4D C5D H5D 119.9 . . ?
C6D C5D H5D 119.9 . . ?
C1B C6B C5B 118.5(3) . . ?
C1B C6B N1B 118.9(2) . . ?
C5B C6B N1B 122.6(3) . . ?
C5C C6C C1C 117.7(2) . . ?
C5C C6C N1C 122.1(2) . . ?
C1C C6C N1C 120.2(2) . . ?
C1D C6D C5D 117.0(3) . . ?
C1D C6D N1D 119.7(2) . . ?
C5D C6D N1D 123.3(2) . . ?
N1B C7B H71B 109.5 . . ?
N1B C7B H72B 109.5 . . ?
H71B C7B H72B 109.5 . . ?
N1B C7B H73B 109.5 . . ?
H71B C7B H73B 109.5 . . ?
H72B C7B H73B 109.5 . . ?
N1C C7C H71C 109.5 . . ?
N1C C7C H72C 109.5 . . ?
H71C C7C H72C 109.5 . . ?
N1C C7C H73C 109.5 . . ?
H71C C7C H73C 109.5 . . ?
H72C C7C H73C 109.5 . . ?
N1D C7D H71D 109.5 . . ?
N1D C7D H72D 109.5 . . ?
H71D C7D H72D 109.5 . . ?
N1D C7D H73D 109.5 . . ?
H71D C7D H73D 109.5 . . ?
H72D C7D H73D 109.5 . . ?
C13B C8B C9B 117.5(3) . . ?
C13B C8B N1B 123.4(3) . . ?
C9B C8B N1B 119.1(2) . . ?
C9C C8C C13C 117.0(2) . . ?
C9C C8C N1C 120.1(2) . . ?
C13C C8C N1C 123.0(2) . . ?
C9D C8D C13D 118.5(3) . . ?
C9D C8D N1D 118.8(2) . . ?
C13D C8D N1D 122.6(3) . . ?
C1A C2A C3A 118.4(4) . . ?
C1A C2A H2A 120.8 . . ?
C3A C2A H2A 120.8 . . ?
C4A C3A C2A 120.5(3) . . ?
C4A C3A H3A 119.7 . . ?
C2A C3A H3A 119.7 . . ?
C5A C4A C3A 120.3(4) . . ?
C5A C4A H4A 119.8 . . ?
C3A C4A H4A 119.8 . . ?
C4A C5A C6A 121.3(4) . . ?
C4A C5A H5A 119.3 . . ?
C6A C5A H5A 119.3 . . ?
C5A C6A C1A 117.8(3) . . ?
C5A C6A N1A 122.9(3) . . ?
C1A C6A N1A 119.3(2) . . ?
N1A C7A H71A 109.5 . . ?
N1A C7A H72A 109.5 . . ?
H71A C7A H72A 109.5 . . ?
N1A C7A H73A 109.5 . . ?
H71A C7A H73A 109.5 . . ?
H72A C7A H73A 109.5 . . ?
C9A C8A C13A 118.1(3) . . ?
C9A C8A N1A 119.3(2) . . ?
C13A C8A N1A 122.6(3) . . ?
C8A C9A C10A 121.7(3) . . ?
C8A C9A S1A 118.6(2) . . ?
C10A C9A S1A 119.7(2) . . ?
C11A C10A C9A 119.7(3) . . ?
C11A C10A H10A 120.2 . . ?
C9A C10A H10A 120.2 . . ?
C12A C11A C10A 119.5(3) . . ?
C12A C11A H11A 120.3 . . ?
C10A C11A H11A 120.3 . . ?
C11A C12A C13A 121.7(3) . . ?
C11A C12A H12A 119.1 . . ?
C13A C12A H12A 119.1 . . ?
C12A C13A C8A 119.4(3) . . ?
C12A C13A H13A 120.3 . . ?
C8A C13A H13A 120.3 . . ?
F2_1 P1_1 F5_1 88.6(5) . . ?
F2_1 P1_1 F1_1 89.4(5) . . ?
F5_1 P1_1 F1_1 94.8(7) . . ?
F2_1 P1_1 F3_1 90.4(5) . . ?
F5_1 P1_1 F3_1 87.6(6) . . ?
F1_1 P1_1 F3_1 177.6(6) . . ?
F2_1 P1_1 F6_1 90.3(6) . . ?
F5_1 P1_1 F6_1 177.6(8) . . ?
F1_1 P1_1 F6_1 87.3(7) . . ?
F3_1 P1_1 F6_1 90.3(7) . . ?
F2_1 P1_1 F4_1 177.3(6) . . ?
F5_1 P1_1 F4_1 94.0(6) . . ?
F1_1 P1_1 F4_1 90.5(4) . . ?
F3_1 P1_1 F4_1 89.6(4) . . ?
F6_1 P1_1 F4_1 87.0(6) . . ?
F1_2 P1_2 F6_2 92.2(8) . . ?
F1_2 P1_2 F4_2 89.1(7) . . ?
F6_2 P1_2 F4_2 87.0(8) . . ?
F1_2 P1_2 F2_2 93.1(8) . . ?
F6_2 P1_2 F2_2 92.8(8) . . ?
F4_2 P1_2 F2_2 177.9(7) . . ?
F1_2 P1_2 F3_2 175.3(9) . . ?
F6_2 P1_2 F3_2 89.1(8) . . ?
F4_2 P1_2 F3_2 86.5(7) . . ?
F2_2 P1_2 F3_2 91.4(8) . . ?
F1_2 P1_2 F5_2 91.7(8) . . ?
F6_2 P1_2 F5_2 175.9(9) . . ?
F4_2 P1_2 F5_2 94.3(7) . . ?
F2_2 P1_2 F5_2 85.8(7) . . ?
F3_2 P1_2 F5_2 87.2(7) . . ?

loop_
_geom_bond_atom_site_label_1
_geom_bond_atom_site_label_2
_geom_bond_distance
_geom_bond_site_symmetry_2
_geom_bond_publ_flag
Ag1 S1C 2.5054(6) . ?
Ag1 S1D 2.5634(7) . ?
Ag1 S1B 2.6752(7) . ?
Ag1 S1A 2.7510(7) . ?
S1B C1B 1.766(3) . ?
S1B C9B 1.767(3) . ?
S1C C1C 1.767(2) . ?
S1C C9C 1.769(2) . ?
S1D C1D 1.762(3) . ?
S1D C9D 1.766(3) . ?
N1B C8B 1.402(3) . ?
N1B C6B 1.403(3) . ?
N1B C7B 1.472(4) . ?
N1C C8C 1.402(3) . ?
N1C C6C 1.410(3) . ?
N1C C7C 1.466(3) . ?
N1D C6D 1.411(3) . ?
N1D C8D 1.412(3) . ?
N1D C7D 1.467(3) . ?
C1A C2A 1.388(4) . ?
C1A C6A 1.395(4) . ?
C1A S1A 1.774(3) . ?
C9B C10B 1.378(4) . ?
C9B C8B 1.397(4) . ?
C9C C10C 1.379(3) . ?
C9C C8C 1.391(3) . ?
C9D C8D 1.386(4) . ?
C9D C10D 1.395(4) . ?
C10B C11B 1.360(6) . ?
C10B H10B 0.9300 . ?
C10C C11C 1.371(4) . ?
C10C H10C 0.9300 . ?
C10D C11D 1.393(5) . ?
C10D H10D 0.9300 . ?
C11B C12B 1.357(6) . ?
C11B H11B 0.9300 . ?
C11C C12C 1.365(4) . ?
C11C H11C 0.9300 . ?
C11D C12D 1.365(5) . ?
C11D H11D 0.9300 . ?
C12B C13B 1.393(5) . ?
C12B H12B 0.9300 . ?
C12C C13C 1.380(4) . ?
C12C H12C 0.9300 . ?
C12D C13D 1.369(5) . ?
C12D H12D 0.9300 . ?
C13B C8B 1.390(4) . ?
C13B H13B 0.9300 . ?
C13C C8C 1.398(4) . ?
C13C H13C 0.9300 . ?
C13D C8D 1.395(4) . ?
C13D H13D 0.9300 . ?
S1A C9A 1.769(3) . ?
N1A C6A 1.401(3) . ?
N1A C8A 1.416(3) . ?
N1A C7A 1.462(4) . ?
C1B C6B 1.384(4) . ?
C1B C2B 1.395(4) . ?
C1C C2C 1.382(3) . ?
C1C C6C 1.393(3) . ?
C1D C2D 1.388(4) . ?
C1D C6D 1.388(3) . ?
C2B C3B 1.401(6) . ?
C2B H2B 0.9300 . ?
C2C C3C 1.383(4) . ?
C2C H2C 0.9300 . ?
C2D C3D 1.363(5) . ?
C2D H2D 0.9300 . ?
C3B C4B 1.351(6) . ?
C3B H3B 0.9300 . ?
C3C C4C 1.359(4) . ?
C3C H3C 0.9300 . ?
C3D C4D 1.369(5) . ?
C3D H3D 0.9300 . ?
C4B C5B 1.353(5) . ?
C4B H4B 0.9300 . ?
C4C C5C 1.382(4) . ?
C4C H4C 0.9300 . ?
C4D C5D 1.387(5) . ?
C4D H4D 0.9300 . ?
C5B C6B 1.393(4) . ?
C5B H5B 0.9300 . ?
C5C C6C 1.391(3) . ?
C5C H5C 0.9300 . ?
C5D C6D 1.396(4) . ?
C5D H5D 0.9300 . ?
C7B H71B 0.9600 . ?
C7B H72B 0.9600 . ?
C7B H73B 0.9600 . ?
C7C H71C 0.9600 . ?
C7C H72C 0.9600 . ?
C7C H73C 0.9600 . ?
C7D H71D 0.9600 . ?
C7D H72D 0.9600 . ?
C7D H73D 0.9600 . ?
C2A C3A 1.394(5) . ?
C2A H2A 0.9300 . ?
C3A C4A 1.376(6) . ?
C3A H3A 0.9300 . ?
C4A C5A 1.364(5) . ?
C4A H4A 0.9300 . ?
C5A C6A 1.391(4) . ?
C5A H5A 0.9300 . ?
C7A H71A 0.9600 . ?
C7A H72A 0.9600 . ?
C7A H73A 0.9600 . ?
C8A C9A 1.382(4) . ?
C8A C13A 1.400(4) . ?
C9A C10A 1.389(4) . ?
C10A C11A 1.375(5) . ?
C10A H10A 0.9300 . ?
C11A C12A 1.362(5) . ?
C11A H11A 0.9300 . ?
C12A C13A 1.391(4) . ?
C12A H12A 0.9300 . ?
C13A H13A 0.9300 . ?
P1_1 F2_1 1.531(6) . ?
P1_1 F5_1 1.534(7) . ?
P1_1 F1_1 1.535(6) . ?
P1_1 F3_1 1.550(6) . ?
P1_1 F6_1 1.547(8) . ?
P1_1 F4_1 1.550(5) . ?
P1_2 F1_2 1.502(8) . ?
P1_2 F6_2 1.535(9) . ?
P1_2 F4_2 1.540(8) . ?
P1_2 F2_2 1.552(8) . ?
P1_2 F3_2 1.554(8) . ?
P1_2 F5_2 1.577(8) . ?

loop_
_geom_torsion_atom_site_label_1
_geom_torsion_atom_site_label_2
_geom_torsion_atom_site_label_3
_geom_torsion_atom_site_label_4
_geom_torsion
_geom_torsion_site_symmetry_1
_geom_torsion_site_symmetry_2
_geom_torsion_site_symmetry_3
_geom_torsion_site_symmetry_4
_geom_torsion_publ_flag
C1B S1B C9B C10B -147.3(2) . . . . ?
Ag1 S1B C9B C10B 107.8(2) . . . . ?
C1B S1B C9B C8B 38.8(2) . . . . ?
Ag1 S1B C9B C8B -66.14(19) . . . . ?
C1C S1C C9C C10C 148.35(19) . . . . ?
Ag1 S1C C9C C10C -91.44(19) . . . . ?
C1C S1C C9C C8C -30.5(2) . . . . ?
Ag1 S1C C9C C8C 89.66(18) . . . . ?
C1D S1D C9D C8D -39.6(2) . . . . ?
Ag1 S1D C9D C8D 62.7(2) . . . . ?
C1D S1D C9D C10D 138.9(2) . . . . ?
Ag1 S1D C9D C10D -118.7(2) . . . . ?
C8B C9B C10B C11B 1.2(4) . . . . ?
S1B C9B C10B C11B -172.5(2) . . . . ?
C8C C9C C10C C11C -0.1(4) . . . . ?
S1C C9C C10C C11C -179.0(2) . . . . ?
C8D C9D C10D C11D -2.1(4) . . . . ?
S1D C9D C10D C11D 179.4(2) . . . . ?
C9B C10B C11B C12B -0.9(5) . . . . ?
C9C C10C C11C C12C 1.5(4) . . . . ?
C9D C10D C11D C12D 1.0(5) . . . . ?
C10B C11B C12B C13B -0.3(6) . . . . ?
C10C C11C C12C C13C -1.1(4) . . . . ?
C10D C11D C12D C13D 0.4(5) . . . . ?
C11B C12B C13B C8B 1.3(5) . . . . ?
C11C C12C C13C C8C -0.8(4) . . . . ?
C11D C12D C13D C8D -0.6(5) . . . . ?
C2A C1A S1A C9A 140.9(2) . . . . ?
C6A C1A S1A C9A -39.7(2) . . . . ?
C2A C1A S1A Ag1 -116.5(2) . . . . ?
C6A C1A S1A Ag1 63.0(2) . . . . ?
C9B S1B C1B C6B -36.8(2) . . . . ?
Ag1 S1B C1B C6B 62.8(2) . . . . ?
C9B S1B C1B C2B 145.3(2) . . . . ?
Ag1 S1B C1B C2B -115.1(2) . . . . ?
C9C S1C C1C C2C -148.48(19) . . . . ?
Ag1 S1C C1C C2C 94.50(19) . . . . ?
C9C S1C C1C C6C 31.9(2) . . . . ?
Ag1 S1C C1C C6C -85.15(19) . . . . ?
C9D S1D C1D C2D -144.6(2) . . . . ?
Ag1 S1D C1D C2D 105.01(19) . . . . ?
C9D S1D C1D C6D 38.2(2) . . . . ?
Ag1 S1D C1D C6D -72.19(18) . . . . ?
C6B C1B C2B C3B -0.9(4) . . . . ?
S1B C1B C2B C3B 177.0(2) . . . . ?
C6C C1C C2C C3C 1.7(4) . . . . ?
S1C C1C C2C C3C -177.90(19) . . . . ?
C6D C1D C2D C3D -0.3(4) . . . . ?
S1D C1D C2D C3D -177.4(2) . . . . ?
C1B C2B C3B C4B 2.6(5) . . . . ?
C1C C2C C3C C4C -1.6(4) . . . . ?
C1D C2D C3D C4D -1.3(4) . . . . ?
C2B C3B C4B C5B -1.7(5) . . . . ?
C2C C3C C4C C5C 0.3(4) . . . . ?
C2D C3D C4D C5D 1.7(5) . . . . ?
C3B C4B C5B C6B -0.9(5) . . . . ?
C3C C4C C5C C6C 0.7(4) . . . . ?
C3D C4D C5D C6D -0.4(4) . . . . ?
C2B C1B C6B C5B -1.6(4) . . . . ?
S1B C1B C6B C5B -179.5(2) . . . . ?
C2B C1B C6B N1B 178.3(2) . . . . ?
S1B C1B C6B N1B 0.4(3) . . . . ?
C4B C5B C6B C1B 2.6(4) . . . . ?
C4B C5B C6B N1B -177.4(3) . . . . ?
C8B N1B C6B C1B 45.7(3) . . . . ?
C7B N1B C6B C1B -163.6(3) . . . . ?
C8B N1B C6B C5B -134.3(3) . . . . ?
C7B N1B C6B C5B 16.4(4) . . . . ?
C4C C5C C6C C1C -0.5(4) . . . . ?
C4C C5C C6C N1C 179.9(2) . . . . ?
C2C C1C C6C C5C -0.7(3) . . . . ?
S1C C1C C6C C5C 178.95(19) . . . . ?
C2C C1C C6C N1C 178.9(2) . . . . ?
S1C C1C C6C N1C -1.5(3) . . . . ?
C8C N1C C6C C5C 139.2(3) . . . . ?
C7C N1C C6C C5C -10.9(4) . . . . ?
C8C N1C C6C C1C -40.3(3) . . . . ?
C7C N1C C6C C1C 169.5(3) . . . . ?
C2D C1D C6D C5D 1.6(3) . . . . ?
S1D C1D C6D C5D 178.73(18) . . . . ?
C2D C1D C6D N1D -178.5(2) . . . . ?
S1D C1D C6D N1D -1.4(3) . . . . ?
C4D C5D C6D C1D -1.2(4) . . . . ?
C4D C5D C6D N1D 178.9(2) . . . . ?
C8D N1D C6D C1D -45.9(3) . . . . ?
C7D N1D C6D C1D 167.1(2) . . . . ?
C8D N1D C6D C5D 133.9(2) . . . . ?
C7D N1D C6D C5D -13.0(3) . . . . ?
C12B C13B C8B C9B -0.9(4) . . . . ?
C12B C13B C8B N1B 177.3(2) . . . . ?
C10B C9B C8B C13B -0.3(4) . . . . ?
S1B C9B C8B C13B 173.53(19) . . . . ?
C10B C9B C8B N1B -178.6(2) . . . . ?
S1B C9B C8B N1B -4.7(3) . . . . ?
C6B N1B C8B C13B 138.6(3) . . . . ?
C7B N1B C8B C13B -11.5(4) . . . . ?
C6B N1B C8B C9B -43.2(3) . . . . ?
C7B N1B C8B C9B 166.6(2) . . . . ?
C10C C9C C8C C13C -1.6(3) . . . . ?
S1C C9C C8C C13C 177.25(18) . . . . ?
C10C C9C C8C N1C 179.7(2) . . . . ?
S1C C9C C8C N1C -1.5(3) . . . . ?
C12C C13C C8C C9C 2.0(4) . . . . ?
C12C C13C C8C N1C -179.3(2) . . . . ?
C6C N1C C8C C9C 41.9(3) . . . . ?
C7C N1C C8C C9C -168.2(2) . . . . ?
C6C N1C C8C C13C -136.7(2) . . . . ?
C7C N1C C8C C13C 13.1(4) . . . . ?
C10D C9D C8D C13D 1.9(4) . . . . ?
S1D C9D C8D C13D -179.54(19) . . . . ?
C10D C9D C8D N1D -174.8(2) . . . . ?
S1D C9D C8D N1D 3.7(3) . . . . ?
C12D C13D C8D C9D -0.6(4) . . . . ?
C12D C13D C8D N1D 176.1(3) . . . . ?
C6D N1D C8D C9D 44.4(3) . . . . ?
C7D N1D C8D C9D -168.7(2) . . . . ?
C6D N1D C8D C13D -132.2(3) . . . . ?
C7D N1D C8D C13D 14.7(4) . . . . ?
C6A C1A C2A C3A -1.9(4) . . . . ?
S1A C1A C2A C3A 177.5(2) . . . . ?
C1A C2A C3A C4A 0.8(5) . . . . ?
C2A C3A C4A C5A 0.2(5) . . . . ?
C3A C4A C5A C6A -0.3(5) . . . . ?
C4A C5A C6A C1A -0.8(4) . . . . ?
C4A C5A C6A N1A 178.7(3) . . . . ?
C2A C1A C6A C5A 1.9(4) . . . . ?
S1A C1A C6A C5A -177.5(2) . . . . ?
C2A C1A C6A N1A -177.6(2) . . . . ?
S1A C1A C6A N1A 3.0(3) . . . . ?
C8A N1A C6A C5A -134.2(3) . . . . ?
C7A N1A C6A C5A 15.0(4) . . . . ?
C8A N1A C6A C1A 45.3(3) . . . . ?
C7A N1A C6A C1A -165.5(2) . . . . ?
C6A N1A C8A C9A -45.4(3) . . . . ?
C7A N1A C8A C9A 165.4(2) . . . . ?
C6A N1A C8A C13A 134.5(3) . . . . ?
C7A N1A C8A C13A -14.7(4) . . . . ?
C13A C8A C9A C10A -0.3(4) . . . . ?
N1A C8A C9A C10A 179.5(2) . . . . ?
C13A C8A C9A S1A 176.97(18) . . . . ?
N1A C8A C9A S1A -3.2(3) . . . . ?
C1A S1A C9A C8A 39.8(2) . . . . ?
Ag1 S1A C9A C8A -66.9(2) . . . . ?
C1A S1A C9A C10A -142.9(2) . . . . ?
Ag1 S1A C9A C10A 110.4(2) . . . . ?
C8A C9A C10A C11A 0.9(4) . . . . ?
S1A C9A C10A C11A -176.4(2) . . . . ?
C9A C10A C11A C12A -0.8(5) . . . . ?
C10A C11A C12A C13A 0.1(5) . . . . ?
C11A C12A C13A C8A 0.4(4) . . . . ?
C9A C8A C13A C12A -0.3(4) . . . . ?
N1A C8A C13A C12A 179.8(2) . . . . ?
